data_4064936
loop_
_publ_author_name
'Zarkesh, Ryan A.'
'Heyduk, Alan F.'

_publ_section_title
;
 Reactivity of Organometallic Tantalum Complexes Containing a
 Bis(phenoxy)amide (ONO)3--Ligand with Aryl Azides and
 1,2-Diphenylhydrazine
;
_journal_issue 18
_journal_name_full Organometallics
_journal_page_first 4890
_journal_paper_doi 10.1021/om2004332
_journal_volume 30
_journal_year 2011
_chemical_formula_sum 'C44 H60 N7 O2 Ta'
_chemical_formula_weight 899.94
_chemical_name_systematic
; 
 ? 
;
_space_group_IT_number 15
_symmetry_cell_setting monoclinic
_symmetry_space_group_name_Hall '-C 2yc'
_symmetry_space_group_name_H-M 'C 1 2/c 1'
_atom_sites_solution_hydrogens geom
_atom_sites_solution_primary direct
_atom_sites_solution_secondary difmap
_audit_creation_method SHELXL-97
_cell_angle_alpha 90.00
_cell_angle_beta 101.5030(10)
_cell_angle_gamma 90.00
_cell_formula_units_Z 4
_cell_length_a 19.9660(15)
_cell_length_b 17.1104(13)
_cell_length_c 12.9621(10)
_cell_measurement_reflns_used 9975
_cell_measurement_temperature 143(2)
_cell_measurement_theta_max 27.14
_cell_measurement_theta_min 2.36
_cell_volume 4339.3(6)
_computing_cell_refinement 'Bruker SMART/SAINT'
_computing_data_collection 'Bruker SMART'
_computing_data_reduction 'Bruker SAINT'
_computing_molecular_graphics 'Bruker SHELXTL'
_computing_publication_material 'Bruker SHELXTL'
_computing_structure_refinement 'SHELXL-97 (Sheldrick, 1997)'
_computing_structure_solution 'SHELXS-97 (Sheldrick, 1990)'
_diffrn_ambient_temperature 296(2)
_diffrn_measured_fraction_theta_full 0.988
_diffrn_measured_fraction_theta_max 0.988
_diffrn_measurement_device_type 'CCD area detector'
_diffrn_measurement_method 'omega scans'
_diffrn_radiation_monochromator graphite
_diffrn_radiation_source 'fine-focus sealed tube'
_diffrn_radiation_type MoK\a
_diffrn_radiation_wavelength 0.71073
_diffrn_reflns_av_R_equivalents 0.0218
_diffrn_reflns_av_sigmaI/netI 0.0204
_diffrn_reflns_limit_h_max 25
_diffrn_reflns_limit_h_min -25
_diffrn_reflns_limit_k_max 19
_diffrn_reflns_limit_k_min -21
_diffrn_reflns_limit_l_max 16
_diffrn_reflns_limit_l_min -16
_diffrn_reflns_number 16377
_diffrn_reflns_theta_full 27.14
_diffrn_reflns_theta_max 27.14
_diffrn_reflns_theta_min 1.58
_diffrn_standards_decay_% '< 1.0'
_diffrn_standards_interval_count 'initial 50 frames recollected'
_diffrn_standards_number '50 frames'
_exptl_absorpt_coefficient_mu 2.576
_exptl_absorpt_correction_T_max 0.6390
_exptl_absorpt_correction_T_min 0.4622
_exptl_absorpt_correction_type multi-scan
_exptl_absorpt_process_details 'Bruker SADABS'
_exptl_crystal_colour red
_exptl_crystal_density_diffrn 1.378
_exptl_crystal_density_meas ?
_exptl_crystal_density_method 'not measured'
_exptl_crystal_description plate
_exptl_crystal_F_000 1848
_exptl_crystal_size_max 0.366
_exptl_crystal_size_mid 0.334
_exptl_crystal_size_min 0.023
_refine_diff_density_max 1.810
_refine_diff_density_min -0.516
_refine_diff_density_rms 0.083
_refine_ls_extinction_method none
_refine_ls_goodness_of_fit_ref 1.089
_refine_ls_hydrogen_treatment constr
_refine_ls_matrix_type full
_refine_ls_number_parameters 253
_refine_ls_number_reflns 4743
_refine_ls_number_restraints 0
_refine_ls_restrained_S_all 1.089
_refine_ls_R_factor_all 0.0250
_refine_ls_R_factor_gt 0.0224
_refine_ls_shift/su_max 0.003
_refine_ls_shift/su_mean 0.000
_refine_ls_structure_factor_coef Fsqd
_refine_ls_weighting_details 'calc w=1/[\s^2^(Fo^2^)+(0.0340P)^2^+3.9767P] where P=(Fo^2^+2Fc^2^)/3'
_refine_ls_weighting_scheme calc
_refine_ls_wR_factor_gt 0.0558
_refine_ls_wR_factor_ref 0.0572
_reflns_number_gt 4446
_reflns_number_total 4743
_reflns_threshold_expression >2sigma(I)
_cod_data_source_file om2004332_si_001.cif
_cod_data_source_block afh166
_cod_depositor_comments
;
The following automatic conversions were performed:

'_symmetry_cell_setting' value 'Monoclinic' changed to 'monoclinic'
according to /home/saulius/struct/CIF-dictionaries/cif_core.dic
dictionary named 'cif_core.dic' version 2.4.1 from 2010-06-29.

Automatic conversion script
Id: cif_fix_values 1715 2011-07-08 13:25:40Z adriana 

 Adding full bibliography for 4064935--4064936.cif.

The following automatic conversions were performed:

'_exptl_crystal_density_meas' value 'none' was changed to '?' - the
value is perceived as not measured.

Automatic conversion script
Id: cif_fix_values 3008 2015-01-20 13:52:24Z robertas 
;
_cod_original_cell_volume 4339.2(6)
_cod_original_sg_symbol_H-M C2/c
_cod_database_code 4064936

loop_
_symmetry_equiv_pos_as_xyz
'x, y, z'
'-x, y, -z+1/2'
'x+1/2, y+1/2, z'
'-x+1/2, y+1/2, -z+1/2'
'-x, -y, -z'
'x, -y, z-1/2'
'-x+1/2, -y+1/2, -z'
'x+1/2, -y+1/2, z-1/2'

loop_
_atom_site_label
_atom_site_type_symbol
_atom_site_fract_x
_atom_site_fract_y
_atom_site_fract_z
_atom_site_U_iso_or_equiv
_atom_site_adp_type
_atom_site_occupancy
_atom_site_symmetry_multiplicity
_atom_site_calc_flag
_atom_site_refinement_flags
Ta1 Ta 0.5000 0.837301(7) 0.7500 0.02256(5) Uani 1 2 d S
O1 O 0.53927(8) 0.80648(9) 0.62932(12) 0.0242(3) Uani 1 1 d .
N1 N 0.5000 0.71673(15) 0.7500 0.0216(5) Uani 1 2 d S
N2 N 0.59120(10) 0.87540(11) 0.84947(15) 0.0276(4) Uani 1 1 d .
N3 N 0.60743(11) 0.93870(12) 0.79751(16) 0.0312(4) Uani 1 1 d .
N4 N 0.55998(11) 0.94500(12) 0.71590(15) 0.0316(4) Uani 1 1 d .
C1 C 0.53491(11) 0.67787(13) 0.68032(17) 0.0222(4) Uani 1 1 d .
C2 C 0.55396(11) 0.73083(13) 0.60961(17) 0.0231(4) Uani 1 1 d .
C3 C 0.58708(12) 0.70781(14) 0.52881(17) 0.0259(5) Uani 1 1 d .
C4 C 0.60454(12) 0.62910(15) 0.52838(18) 0.0288(5) Uani 1 1 d .
H4A H 0.6266 0.6115 0.4760 0.035 Uiso 1 1 calc R
C5 C 0.59072(12) 0.57486(14) 0.60246(18) 0.0267(5) Uani 1 1 d .
C6 C 0.55543(11) 0.59998(13) 0.67915(17) 0.0247(5) Uani 1 1 d .
H6A H 0.5457 0.5650 0.7291 0.030 Uiso 1 1 calc R
C7 C 0.60292(13) 0.76695(15) 0.44822(19) 0.0323(5) Uani 1 1 d .
C8 C 0.63090(17) 0.72671(18) 0.3598(2) 0.0446(7) Uani 1 1 d .
H8A H 0.6729 0.7004 0.3891 0.067 Uiso 1 1 calc R
H8B H 0.6392 0.7652 0.3099 0.067 Uiso 1 1 calc R
H8C H 0.5981 0.6894 0.3250 0.067 Uiso 1 1 calc R
C9 C 0.53733(16) 0.80946(19) 0.3967(2) 0.0428(7) Uani 1 1 d .
H9A H 0.5193 0.8371 0.4495 0.064 Uiso 1 1 calc R
H9B H 0.5043 0.7721 0.3628 0.064 Uiso 1 1 calc R
H9C H 0.5473 0.8458 0.3454 0.064 Uiso 1 1 calc R
C10 C 0.65630(17) 0.82602(17) 0.5028(2) 0.0436(7) Uani 1 1 d .
H10A H 0.6977 0.7990 0.5331 0.065 Uiso 1 1 calc R
H10B H 0.6390 0.8527 0.5572 0.065 Uiso 1 1 calc R
H10C H 0.6656 0.8633 0.4521 0.065 Uiso 1 1 calc R
C11 C 0.61588(13) 0.48982(15) 0.60253(19) 0.0317(5) Uani 1 1 d .
C12 C 0.6198(2) 0.46236(18) 0.4925(2) 0.0520(8) Uani 1 1 d .
H12A H 0.6536 0.4924 0.4667 0.078 Uiso 1 1 calc R
H12B H 0.5761 0.4693 0.4466 0.078 Uiso 1 1 calc R
H12C H 0.6321 0.4081 0.4946 0.078 Uiso 1 1 calc R
C13 C 0.68514(19) 0.4841(2) 0.6742(4) 0.0779(14) Uani 1 1 d .
H13A H 0.7161 0.5197 0.6509 0.117 Uiso 1 1 calc R
H13B H 0.7022 0.4317 0.6727 0.117 Uiso 1 1 calc R
H13C H 0.6812 0.4971 0.7448 0.117 Uiso 1 1 calc R
C14 C 0.5659(2) 0.43311(17) 0.6402(3) 0.0607(10) Uani 1 1 d .
H14A H 0.5794 0.3802 0.6303 0.091 Uiso 1 1 calc R
H14B H 0.5205 0.4417 0.6003 0.091 Uiso 1 1 calc R
H14C H 0.5665 0.4420 0.7135 0.091 Uiso 1 1 calc R
C15 C 0.63612(12) 0.85558(14) 0.94463(18) 0.0251(5) Uani 1 1 d .
C16 C 0.68601(14) 0.90621(16) 0.99631(19) 0.0347(6) Uani 1 1 d .
H16A H 0.6897 0.9563 0.9702 0.042 Uiso 1 1 calc R
C17 C 0.73030(14) 0.88185(17) 1.0870(2) 0.0389(6) Uani 1 1 d .
H17A H 0.7636 0.9163 1.1207 0.047 Uiso 1 1 calc R
C18 C 0.72661(12) 0.80773(17) 1.12938(18) 0.0317(5) Uani 1 1 d .
C19 C 0.67515(14) 0.75885(16) 1.0782(2) 0.0358(6) Uani 1 1 d .
H19A H 0.6705 0.7094 1.1056 0.043 Uiso 1 1 calc R
C20 C 0.63044(13) 0.78197(15) 0.9872(2) 0.0341(6) Uani 1 1 d .
H20A H 0.5965 0.7479 0.9544 0.041 Uiso 1 1 calc R
C21 C 0.77694(14) 0.7812(2) 1.2254(2) 0.0447(7) Uani 1 1 d .
H21A H 0.8226 0.7861 1.2129 0.067 Uiso 1 1 calc R
H21B H 0.7682 0.7276 1.2400 0.067 Uiso 1 1 calc R
H21C H 0.7722 0.8130 1.2845 0.067 Uiso 1 1 calc R
C22 C 0.56745(17) 1.00761(16) 0.6434(2) 0.0455(7) Uani 1 1 d .
H22A H 0.6062 1.0392 0.6732 0.068 Uiso 1 1 calc R
H22B H 0.5270 1.0393 0.6310 0.068 Uiso 1 1 calc R
H22C H 0.5741 0.9857 0.5780 0.068 Uiso 1 1 calc R

loop_
_atom_site_aniso_label
_atom_site_aniso_U_11
_atom_site_aniso_U_22
_atom_site_aniso_U_33
_atom_site_aniso_U_23
_atom_site_aniso_U_13
_atom_site_aniso_U_12
Ta1 0.02705(8) 0.01920(8) 0.01870(7) 0.000 -0.00198(5) 0.000
O1 0.0293(8) 0.0202(7) 0.0210(7) 0.0020(6) 0.0004(6) 0.0026(6)
N1 0.0231(13) 0.0209(13) 0.0193(12) 0.000 0.0003(10) 0.000
N2 0.0338(11) 0.0225(10) 0.0238(9) 0.0026(8) -0.0009(8) -0.0066(8)
N3 0.0398(12) 0.0257(10) 0.0265(10) 0.0010(8) 0.0028(8) -0.0082(9)
N4 0.0433(12) 0.0251(10) 0.0241(10) 0.0035(8) 0.0010(8) -0.0024(9)
C1 0.0195(10) 0.0245(11) 0.0199(10) -0.0013(8) -0.0025(8) 0.0005(8)
C2 0.0223(10) 0.0231(11) 0.0206(10) 0.0014(8) -0.0034(8) 0.0013(8)
C3 0.0261(11) 0.0302(12) 0.0191(10) 0.0022(9) -0.0009(8) 0.0015(9)
C4 0.0278(12) 0.0349(13) 0.0229(11) -0.0015(10) 0.0031(9) 0.0048(10)
C5 0.0269(11) 0.0245(11) 0.0264(11) -0.0001(9) -0.0002(9) 0.0032(9)
C6 0.0244(11) 0.0235(11) 0.0244(11) 0.0027(8) 0.0001(9) 0.0012(8)
C7 0.0392(14) 0.0341(13) 0.0234(11) 0.0058(10) 0.0058(10) 0.0018(11)
C8 0.0593(18) 0.0473(17) 0.0306(13) 0.0061(12) 0.0173(13) 0.0057(14)
C9 0.0543(17) 0.0473(16) 0.0257(13) 0.0126(12) 0.0050(12) 0.0125(14)
C10 0.0489(17) 0.0448(17) 0.0380(15) 0.0078(12) 0.0109(13) -0.0101(13)
C11 0.0350(13) 0.0286(12) 0.0306(12) -0.0021(10) 0.0039(10) 0.0090(10)
C12 0.082(2) 0.0336(15) 0.0412(16) -0.0027(12) 0.0142(16) 0.0171(15)
C13 0.061(2) 0.049(2) 0.099(3) -0.031(2) -0.043(2) 0.0305(17)
C14 0.078(2) 0.0275(15) 0.087(3) 0.0071(15) 0.041(2) 0.0120(15)
C15 0.0255(11) 0.0291(12) 0.0199(10) -0.0018(9) 0.0029(9) -0.0059(9)
C16 0.0410(14) 0.0342(13) 0.0267(12) -0.0007(10) 0.0016(10) -0.0157(11)
C17 0.0381(14) 0.0485(16) 0.0267(12) -0.0033(11) -0.0016(10) -0.0220(12)
C18 0.0247(11) 0.0482(15) 0.0208(11) 0.0005(10) 0.0014(9) -0.0062(11)
C19 0.0389(14) 0.0346(14) 0.0288(12) 0.0073(10) -0.0053(10) -0.0077(11)
C20 0.0344(13) 0.0331(13) 0.0289(12) 0.0039(10) -0.0080(10) -0.0120(11)
C21 0.0332(14) 0.068(2) 0.0282(13) 0.0056(13) -0.0060(11) -0.0097(13)
C22 0.068(2) 0.0290(14) 0.0368(14) 0.0126(11) 0.0033(13) -0.0052(13)

loop_
_atom_type_symbol
_atom_type_description
_atom_type_scat_dispersion_real
_atom_type_scat_dispersion_imag
_atom_type_scat_source
C C 0.0033 0.0016 'International Tables Vol C Tables 4.2.6.8 and 6.1.1.4'
H H 0.0000 0.0000 'International Tables Vol C Tables 4.2.6.8 and 6.1.1.4'
N N 0.0061 0.0033 'International Tables Vol C Tables 4.2.6.8 and 6.1.1.4'
O O 0.0106 0.0060 'International Tables Vol C Tables 4.2.6.8 and 6.1.1.4'
Ta Ta -0.7052 6.5227 'International Tables Vol C Tables 4.2.6.8 and 6.1.1.4'

loop_
_geom_angle_atom_site_label_1
_geom_angle_atom_site_label_2
_geom_angle_atom_site_label_3
_geom_angle
_geom_angle_site_symmetry_1
_geom_angle_site_symmetry_3
O1 Ta1 O1 148.73(9) 2_656 .
O1 Ta1 N1 74.37(5) 2_656 .
O1 Ta1 N1 74.37(5) . .
O1 Ta1 N2 97.87(7) 2_656 2_656
O1 Ta1 N2 91.68(7) . 2_656
N1 Ta1 N2 107.96(5) . 2_656
O1 Ta1 N2 91.68(7) 2_656 .
O1 Ta1 N2 97.87(7) . .
N1 Ta1 N2 107.96(5) . .
N2 Ta1 N2 144.07(11) 2_656 .
O1 Ta1 N4 75.76(7) 2_656 2_656
O1 Ta1 N4 132.84(7) . 2_656
N1 Ta1 N4 143.64(6) . 2_656
N2 Ta1 N4 56.57(7) 2_656 2_656
N2 Ta1 N4 93.11(8) . 2_656
O1 Ta1 N4 132.84(7) 2_656 .
O1 Ta1 N4 75.76(7) . .
N1 Ta1 N4 143.64(6) . .
N2 Ta1 N4 93.11(8) 2_656 .
N2 Ta1 N4 56.57(7) . .
N4 Ta1 N4 72.72(11) 2_656 .
C2 O1 Ta1 122.78(14) . .
C1 N1 C1 123.8(3) 2_656 .
C1 N1 Ta1 118.08(13) 2_656 .
C1 N1 Ta1 118.08(13) . .
N3 N2 C15 117.04(19) . .
N3 N2 Ta1 101.92(14) . .
C15 N2 Ta1 141.04(15) . .
N4 N3 N2 105.62(19) . .
N3 N4 C22 116.4(2) . .
N3 N4 Ta1 95.88(14) . .
C22 N4 Ta1 147.58(18) . .
C2 C1 C6 119.6(2) . .
C2 C1 N1 110.4(2) . .
C6 C1 N1 129.8(2) . .
O1 C2 C1 113.38(19) . .
O1 C2 C3 123.9(2) . .
C1 C2 C3 122.7(2) . .
C4 C3 C2 115.5(2) . .
C4 C3 C7 123.4(2) . .
C2 C3 C7 121.1(2) . .
C3 C4 C5 123.7(2) . .
C6 C5 C4 118.7(2) . .
C6 C5 C11 120.1(2) . .
C4 C5 C11 121.2(2) . .
C1 C6 C5 119.5(2) . .
C9 C7 C3 109.7(2) . .
C9 C7 C8 107.1(2) . .
C3 C7 C8 111.6(2) . .
C9 C7 C10 110.1(2) . .
C3 C7 C10 109.9(2) . .
C8 C7 C10 108.4(2) . .
C13 C11 C12 110.2(3) . .
C13 C11 C5 108.7(2) . .
C12 C11 C5 111.7(2) . .
C13 C11 C14 109.6(3) . .
C12 C11 C14 105.2(3) . .
C5 C11 C14 111.3(2) . .
C16 C15 C20 118.8(2) . .
C16 C15 N2 122.7(2) . .
C20 C15 N2 118.4(2) . .
C17 C16 C15 119.8(2) . .
C16 C17 C18 122.3(2) . .
C19 C18 C17 117.0(2) . .
C19 C18 C21 121.5(3) . .
C17 C18 C21 121.5(2) . .
C18 C19 C20 121.6(2) . .
C19 C20 C15 120.4(2) . .

loop_
_geom_bond_atom_site_label_1
_geom_bond_atom_site_label_2
_geom_bond_distance
_geom_bond_site_symmetry_2
Ta1 O1 1.9567(15) 2_656
Ta1 O1 1.9567(15) .
Ta1 N1 2.063(3) .
Ta1 N2 2.1135(19) 2_656
Ta1 N2 2.1135(19) .
Ta1 N4 2.288(2) 2_656
Ta1 N4 2.288(2) .
O1 C2 1.363(3) .
N1 C1 1.412(2) 2_656
N1 C1 1.412(2) .
N2 N3 1.349(3) .
N2 C15 1.414(3) .
N3 N4 1.276(3) .
N4 C22 1.452(3) .
C1 C2 1.395(3) .
C1 C6 1.395(3) .
C2 C3 1.402(3) .
C3 C4 1.391(4) .
C3 C7 1.532(3) .
C4 C5 1.402(3) .
C5 C6 1.396(3) .
C5 C11 1.539(3) .
C7 C9 1.530(4) .
C7 C8 1.535(4) .
C7 C10 1.535(4) .
C11 C13 1.508(4) .
C11 C12 1.519(4) .
C11 C14 1.540(4) .
C15 C16 1.388(3) .
C15 C20 1.388(3) .
C16 C17 1.387(4) .
C17 C18 1.390(4) .
C18 C19 1.387(4) .
C18 C21 1.505(3) .
C19 C20 1.388(3) .

loop_
_geom_torsion_atom_site_label_1
_geom_torsion_atom_site_label_2
_geom_torsion_atom_site_label_3
_geom_torsion_atom_site_label_4
_geom_torsion
_geom_torsion_site_symmetry_1
_geom_torsion_site_symmetry_4
O1 Ta1 O1 C2 -6.73(14) 2_656 .
N1 Ta1 O1 C2 -6.74(14) . .
N2 Ta1 O1 C2 -114.93(16) 2_656 .
N2 Ta1 O1 C2 99.80(16) . .
N4 Ta1 O1 C2 -158.50(15) 2_656 .
N4 Ta1 O1 C2 152.29(17) . .
O1 Ta1 N1 C1 9.18(11) 2_656 2_656
O1 Ta1 N1 C1 -170.82(11) . 2_656
N2 Ta1 N1 C1 -84.19(11) 2_656 2_656
N2 Ta1 N1 C1 95.81(11) . 2_656
N4 Ta1 N1 C1 -26.64(13) 2_656 2_656
N4 Ta1 N1 C1 153.36(13) . 2_656
O1 Ta1 N1 C1 -170.82(11) 2_656 .
O1 Ta1 N1 C1 9.18(11) . .
N2 Ta1 N1 C1 95.81(11) 2_656 .
N2 Ta1 N1 C1 -84.19(11) . .
N4 Ta1 N1 C1 153.36(13) 2_656 .
N4 Ta1 N1 C1 -26.64(13) . .
O1 Ta1 N2 N3 -143.29(15) 2_656 .
O1 Ta1 N2 N3 66.56(15) . .
N1 Ta1 N2 N3 142.61(13) . .
N2 Ta1 N2 N3 -37.39(13) 2_656 .
N4 Ta1 N2 N3 -67.47(15) 2_656 .
N4 Ta1 N2 N3 -0.56(13) . .
O1 Ta1 N2 C15 37.4(3) 2_656 .
O1 Ta1 N2 C15 -112.7(3) . .
N1 Ta1 N2 C15 -36.7(3) . .
N2 Ta1 N2 C15 143.3(3) 2_656 .
N4 Ta1 N2 C15 113.2(3) 2_656 .
N4 Ta1 N2 C15 -179.8(3) . .
C15 N2 N3 N4 -179.6(2) . .
Ta1 N2 N3 N4 0.9(2) . .
N2 N3 N4 C22 -177.2(2) . .
N2 N3 N4 Ta1 -0.79(19) . .
O1 Ta1 N4 N3 56.21(18) 2_656 .
O1 Ta1 N4 N3 -109.11(16) . .
N1 Ta1 N4 N3 -73.56(17) . .
N2 Ta1 N4 N3 159.95(15) 2_656 .
N2 Ta1 N4 N3 0.58(14) . .
N4 Ta1 N4 N3 106.44(17) 2_656 .
O1 Ta1 N4 C22 -129.8(3) 2_656 .
O1 Ta1 N4 C22 64.9(3) . .
N1 Ta1 N4 C22 100.5(4) . .
N2 Ta1 N4 C22 -26.0(4) 2_656 .
N2 Ta1 N4 C22 174.6(4) . .
N4 Ta1 N4 C22 -79.5(4) 2_656 .
C1 N1 C1 C2 169.8(2) 2_656 .
Ta1 N1 C1 C2 -10.2(2) . .
C1 N1 C1 C6 -15.29(19) 2_656 .
Ta1 N1 C1 C6 164.71(19) . .
Ta1 O1 C2 C1 3.2(2) . .
Ta1 O1 C2 C3 -174.67(16) . .
C6 C1 C2 O1 -170.92(19) . .
N1 C1 C2 O1 4.6(2) . .
C6 C1 C2 C3 7.0(3) . .
N1 C1 C2 C3 -177.46(18) . .
O1 C2 C3 C4 173.0(2) . .
C1 C2 C3 C4 -4.7(3) . .
O1 C2 C3 C7 -6.4(3) . .
C1 C2 C3 C7 175.9(2) . .
C2 C3 C4 C5 0.0(3) . .
C7 C3 C4 C5 179.4(2) . .
C3 C4 C5 C6 2.3(4) . .
C3 C4 C5 C11 -175.6(2) . .
C2 C1 C6 C5 -4.4(3) . .
N1 C1 C6 C5 -178.97(19) . .
C4 C5 C6 C1 0.0(3) . .
C11 C5 C6 C1 177.9(2) . .
C4 C3 C7 C9 126.4(2) . .
C2 C3 C7 C9 -54.2(3) . .
C4 C3 C7 C8 7.8(3) . .
C2 C3 C7 C8 -172.8(2) . .
C4 C3 C7 C10 -112.5(3) . .
C2 C3 C7 C10 66.9(3) . .
C6 C5 C11 C13 -86.6(3) . .
C4 C5 C11 C13 91.3(3) . .
C6 C5 C11 C12 151.5(3) . .
C4 C5 C11 C12 -30.6(3) . .
C6 C5 C11 C14 34.3(3) . .
C4 C5 C11 C14 -147.9(3) . .
N3 N2 C15 C16 14.0(3) . .
Ta1 N2 C15 C16 -166.8(2) . .
N3 N2 C15 C20 -165.2(2) . .
Ta1 N2 C15 C20 14.1(4) . .
C20 C15 C16 C17 1.9(4) . .
N2 C15 C16 C17 -177.3(2) . .
C15 C16 C17 C18 -0.3(4) . .
C16 C17 C18 C19 -1.5(4) . .
C16 C17 C18 C21 177.5(3) . .
C17 C18 C19 C20 1.7(4) . .
C21 C18 C19 C20 -177.3(3) . .
C18 C19 C20 C15 -0.1(4) . .
C16 C15 C20 C19 -1.7(4) . .
N2 C15 C20 C19 177.5(2) . .
